data_7708033
loop_
_publ_author_name
'Rummel, Lena'
'Lassandro, Giuliano'
'Seidl, Michael'
'Timoshkin, Alexey Y.'
'Scheer, Manfred'

_publ_section_title
;
 Reactivity of the pentelidene complexes
 [Cp*E{W(CO)<sub>5</sub>}<sub>2</sub>] (E = P, As) towards dichalcogenides
 and chalcogenols - synthesis of novel chalcogenopentelidene complexes.
;
_journal_issue 36
_journal_name_full 'Dalton transactions (Cambridge, England : 2003)'
_journal_page_first 12648
_journal_page_last 12654
_journal_paper_doi 10.1039/d1dt01866c
_journal_volume 50
_journal_year 2021
_chemical_formula_moiety 'C16 H5 As O10 S W2'
_chemical_formula_sum 'C16 H5 As O10 S W2'
_chemical_formula_weight 831.88
_space_group_crystal_system monoclinic
_space_group_IT_number 14
_space_group_name_Hall '-P 2ybc'
_space_group_name_H-M_alt 'P 1 21/c 1'
_atom_sites_solution_hydrogens geom
_atom_sites_solution_primary dual
_audit_creation_date 2020-07-10
_audit_creation_method
;
Olex2 1.3-alpha
(compiled 2020.06.28 svn.raecde09e for OlexSys, GUI svn.r6132)
;
_audit_update_record
;
2021-05-13 deposited with the CCDC.	2021-08-03 downloaded from the CCDC.
;
_cell_angle_alpha 90
_cell_angle_beta 99.533(2)
_cell_angle_gamma 90
_cell_formula_units_Z 4
_cell_length_a 6.97820(10)
_cell_length_b 16.3547(2)
_cell_length_c 18.6493(3)
_cell_measurement_reflns_used 10417
_cell_measurement_temperature 123.00(14)
_cell_measurement_theta_max 66.5740
_cell_measurement_theta_min 4.7890
_cell_volume 2098.98(5)
_computing_cell_refinement 'CrysAlisPro 1.171.40.14a (Rigaku OD, 2018)'
_computing_data_collection 'CrysAlisPro 1.171.40.14a (Rigaku OD, 2018)'
_computing_data_reduction 'CrysAlisPro 1.171.40.14a (Rigaku OD, 2018)'
_computing_molecular_graphics 'Olex2 1.3-alpha (Dolomanov et al., 2009)'
_computing_publication_material 'Olex2 1.3-alpha (Dolomanov et al., 2009)'
_computing_structure_refinement 'SHELXL 2018/3 (Sheldrick, 2015)'
_computing_structure_solution 'SHELXT 2018/2 (Sheldrick, 2018)'
_diffrn_ambient_environment N~2~
_diffrn_ambient_temperature 123.00(14)
_diffrn_detector 'CCD plate'
_diffrn_detector_area_resol_mean 5.2548
_diffrn_detector_type AtlasS2
_diffrn_measured_fraction_theta_full 0.992
_diffrn_measured_fraction_theta_max 0.992
_diffrn_measurement_details
;
List of Runs (angles in degrees, time in seconds):

  # Type    Start    End  Width  t~exp~   \w     \q     \k     \f   Frames
#--------------------------------------------------------------------------
  1  \w    -93.00 -27.00   0.50    4.00    --  -41.53 125.00 -30.00  132
  2  \w    -34.00  66.00   0.50    4.00    --   41.53 -38.00-150.00  200
  3  \w     82.00 134.00   0.50   17.50    --   93.50 178.00 -30.00  104
  4  \w     37.00  63.00   0.50   17.50    --   93.50 178.00 -30.00   52
  5  \w     67.00 117.00   0.50   17.50    --   93.50  15.00 -30.00  100
  6  \w     25.00  51.00   0.50   17.50    --   93.50 -93.00 157.32   52
  7  \w     11.00  83.00   0.50   17.50    --   93.50 -95.00 120.00  144
  8  \w     58.00 132.00   0.50   17.50    --   93.50 -93.00 157.32  148
  9  \w     76.00 166.00   0.50   17.50    --   93.50  30.00-150.00  180
 10  \w     18.00  80.00   0.50   17.50    --   93.50 -95.00   0.00  124
 11  \w     44.00  75.00   0.50   17.50    --   93.50 -45.00-120.00   62
 12  \w    143.00 171.00   0.50   17.50    --   93.50  15.00 -30.00   56
 13  \w     24.00  74.00   0.50   17.50    --   93.50 -45.00  90.00  100
 14  \w   -120.00  -8.00   0.50    4.00    --  -41.53 -77.00   0.00  224
 15  \w     12.00 115.00   0.50    4.00    --   41.53  57.00 150.00  206
 16  \w     12.00 115.00   0.50    4.00    --   41.53  57.00 -90.00  206
 17  \w     60.00 107.00   0.50   17.50    --   93.50  77.00 -30.00   94
 18  \w     63.00 168.00   0.50   17.50    --   93.50  61.00 120.00  210
 19  \w     66.00 168.00   0.50   17.50    --   93.50  45.00  60.00  204
;
_diffrn_measurement_device 'four-circle diffractometer'
_diffrn_measurement_device_type 'Xcalibur, AtlasS2, Gemini ultra'
_diffrn_measurement_method '\w scans'
_diffrn_orient_matrix_type 'CrysAlisPro convention (1999,Acta A55,543-557)'
_diffrn_orient_matrix_UB_11 0.1332508000
_diffrn_orient_matrix_UB_12 -0.0705048000
_diffrn_orient_matrix_UB_13 0.0323478000
_diffrn_orient_matrix_UB_21 0.0533450000
_diffrn_orient_matrix_UB_22 0.0480976000
_diffrn_orient_matrix_UB_23 0.0715413000
_diffrn_orient_matrix_UB_31 -0.1716823000
_diffrn_orient_matrix_UB_32 -0.0398170000
_diffrn_orient_matrix_UB_33 0.0292997000
_diffrn_radiation_monochromator mirror
_diffrn_radiation_probe x-ray
_diffrn_radiation_type 'Cu K\a'
_diffrn_radiation_wavelength 1.54184
_diffrn_reflns_av_R_equivalents 0.0295
_diffrn_reflns_av_unetI/netI 0.0233
_diffrn_reflns_Laue_measured_fraction_full 0.992
_diffrn_reflns_Laue_measured_fraction_max 0.992
_diffrn_reflns_limit_h_max 7
_diffrn_reflns_limit_h_min -8
_diffrn_reflns_limit_k_max 19
_diffrn_reflns_limit_k_min -19
_diffrn_reflns_limit_l_max 21
_diffrn_reflns_limit_l_min -22
_diffrn_reflns_number 16040
_diffrn_reflns_point_group_measured_fraction_full 0.992
_diffrn_reflns_point_group_measured_fraction_max 0.992
_diffrn_reflns_theta_full 66.816
_diffrn_reflns_theta_max 66.815
_diffrn_reflns_theta_min 3.617
_diffrn_source 'fine-focus sealed X-ray tube'
_diffrn_source_type 'Enhance Ultra (Cu) X-ray Source'
_exptl_absorpt_coefficient_mu 23.124
_exptl_absorpt_correction_T_max 0.773
_exptl_absorpt_correction_T_min 0.198
_exptl_absorpt_correction_type analytical
_exptl_absorpt_process_details
;
CrysAlisPro 1.171.40.14a (Rigaku Oxford Diffraction, 2018)
Analytical numeric absorption correction using a multifaceted crystal
			model based on expressions derived by R.C. Clark & J.S. Reid.
(Clark, R. C. & Reid, J. S. (1995). Acta Cryst. A51, 887-897)
Empirical absorption correction using spherical harmonics,
 implemented in SCALE3 ABSPACK scaling algorithm.
;
_exptl_crystal_colour violet
_exptl_crystal_colour_primary violet
_exptl_crystal_density_diffrn 2.632
_exptl_crystal_description needle
_exptl_crystal_F_000 1512
_exptl_crystal_size_max 0.215
_exptl_crystal_size_mid 0.036
_exptl_crystal_size_min 0.017
_refine_diff_density_max 0.568
_refine_diff_density_min -0.595
_refine_diff_density_rms 0.101
_refine_ls_extinction_method none
_refine_ls_goodness_of_fit_ref 1.053
_refine_ls_hydrogen_treatment constr
_refine_ls_matrix_type full
_refine_ls_number_parameters 271
_refine_ls_number_reflns 3697
_refine_ls_number_restraints 0
_refine_ls_restrained_S_all 1.053
_refine_ls_R_factor_all 0.0184
_refine_ls_R_factor_gt 0.0163
_refine_ls_shift/su_max 0.003
_refine_ls_shift/su_mean 0.000
_refine_ls_structure_factor_coef Fsqd
_refine_ls_weighting_details 'w=1/[\s^2^(Fo^2^)+(0.0145P)^2^+0.7859P] where P=(Fo^2^+2Fc^2^)/3'
_refine_ls_weighting_scheme calc
_refine_ls_wR_factor_gt 0.0352
_refine_ls_wR_factor_ref 0.0360
_reflns_Friedel_coverage 0.000
_reflns_number_gt 3472
_reflns_number_total 3697
_reflns_threshold_expression 'I > 2\s(I)'
_cod_data_source_file d1dt01866c2.cif
_cod_data_source_block gl61_lena
_cod_depositor_comments 'Adding full bibliography for 7708032--7708039.cif.'
_cod_database_code 7708033
_shelx_shelxl_version_number 2018/3
_chemical_oxdiff_formula C16H5O10As1S1W2
_shelx_space_group_comment
;
The symmetry employed for this shelxl refinement is uniquely defined
by the following loop, which should always be used as a source of
symmetry information in preference to the above space-group names.
They are only intended as comments.
;
_reflns_odcompleteness_completeness 98.49
_reflns_odcompleteness_iscentric 1
_reflns_odcompleteness_theta 66.97
_olex2_refinement_description
;
1. Fixed Uiso
 At 1.2 times of:
  All C(H) groups
2.a Aromatic/amide H refined with riding coordinates:
 C6(H6), C2(H2), C5(H5), C3(H3), C4(H4)
;
_olex2_submission_special_instructions 'No special instructions were received'
_oxdiff_exptl_absorpt_empirical_details
;
Empirical correction (ABSPACK) includes:
- Absorption correction using spherical harmonics
- Frame scaling
;
_oxdiff_exptl_absorpt_empirical_full_max 1.364
_oxdiff_exptl_absorpt_empirical_full_min 0.743

loop_
_space_group_symop_operation_xyz
'x, y, z'
'-x, y+1/2, -z+1/2'
'-x, -y, -z'
'x, -y-1/2, z-1/2'

loop_
_atom_site_label
_atom_site_type_symbol
_atom_site_fract_x
_atom_site_fract_y
_atom_site_fract_z
_atom_site_U_iso_or_equiv
_atom_site_adp_type
_atom_site_occupancy
_atom_site_site_symmetry_order
_atom_site_calc_flag
_atom_site_refinement_flags_posn
_atom_site_refinement_flags_adp
_atom_site_refinement_flags_occupancy
_atom_site_disorder_assembly
_atom_site_disorder_group
W1 W 0.16618(2) 0.83415(2) 0.44394(2) 0.01372(5) Uani 1 1 d . . . . .
W2 W 0.47932(2) 0.78347(2) 0.67675(2) 0.01415(5) Uani 1 1 d . . . . .
As1 As 0.36261(5) 0.75455(2) 0.54488(2) 0.01368(8) Uani 1 1 d . . . . .
S1 S 0.42388(13) 0.63801(5) 0.49477(4) 0.02339(18) Uani 1 1 d . . . . .
O6 O 0.3013(4) 0.61771(14) 0.72795(13) 0.0272(6) Uani 1 1 d . . . . .
O4 O 0.5510(4) 0.85643(16) 0.37414(14) 0.0291(6) Uani 1 1 d . . . . .
O7 O 0.0734(4) 0.87396(15) 0.67131(15) 0.0291(6) Uani 1 1 d . . . . .
O5 O -0.0782(4) 0.94292(15) 0.31995(14) 0.0323(6) Uani 1 1 d . . . . .
O2 O -0.2059(4) 0.80799(17) 0.51985(15) 0.0331(6) Uani 1 1 d . . . . .
O9 O 0.8981(4) 0.69981(14) 0.69177(15) 0.0291(6) Uani 1 1 d . . . . .
O8 O 0.6586(4) 0.95102(15) 0.63099(17) 0.0360(7) Uani 1 1 d . . . . .
O1 O 0.0621(4) 0.68414(15) 0.33499(14) 0.0319(6) Uani 1 1 d . . . . .
O3 O 0.2557(4) 0.99731(14) 0.53600(15) 0.0333(6) Uani 1 1 d . . . . .
O10 O 0.6124(4) 0.84111(19) 0.83936(14) 0.0417(7) Uani 1 1 d . . . . .
C10 C 0.4151(5) 0.8498(2) 0.39895(18) 0.0207(7) Uani 1 1 d . . . . .
C9 C 0.2258(5) 0.9384(2) 0.50391(18) 0.0209(7) Uani 1 1 d . . . . .
C7 C 0.1005(5) 0.7355(2) 0.37683(19) 0.0219(7) Uani 1 1 d . . . . .
C15 C 0.7468(5) 0.72743(19) 0.68335(18) 0.0194(7) Uani 1 1 d . . . . .
C6 C 0.5819(5) 0.54164(19) 0.61223(19) 0.0228(7) Uani 1 1 d . . . . .
H6 H 0.454165 0.536690 0.623101 0.027 Uiso 1 1 calc R U . . .
C13 C 0.2181(5) 0.84106(19) 0.67317(18) 0.0200(7) Uani 1 1 d . . . . .
C1 C 0.6152(5) 0.58796(18) 0.55306(18) 0.0196(7) Uani 1 1 d . . . . .
C12 C 0.3648(5) 0.6765(2) 0.70937(18) 0.0194(7) Uani 1 1 d . . . . .
C14 C 0.5957(5) 0.8911(2) 0.64644(19) 0.0220(7) Uani 1 1 d . . . . .
C16 C 0.5618(5) 0.8191(2) 0.78169(19) 0.0239(8) Uani 1 1 d . . . . .
C8 C -0.0762(5) 0.8168(2) 0.49180(19) 0.0219(7) Uani 1 1 d . . . . .
C11 C 0.0106(5) 0.9043(2) 0.36416(19) 0.0218(7) Uani 1 1 d . . . . .
C2 C 0.8019(5) 0.5927(2) 0.5356(2) 0.0263(8) Uani 1 1 d . . . . .
H2 H 0.824686 0.623237 0.494520 0.032 Uiso 1 1 calc R U . . .
C5 C 0.7354(6) 0.5028(2) 0.6552(2) 0.0293(9) Uani 1 1 d . . . . .
H5 H 0.713246 0.471583 0.695980 0.035 Uiso 1 1 calc R U . . .
C3 C 0.9537(6) 0.5525(2) 0.5789(2) 0.0324(9) Uani 1 1 d . . . . .
H3 H 1.080848 0.554821 0.567018 0.039 Uiso 1 1 calc R U . . .
C4 C 0.9207(6) 0.5092(2) 0.6391(2) 0.0325(9) Uani 1 1 d . . . . .
H4 H 1.026186 0.483550 0.669642 0.039 Uiso 1 1 calc R U . . .

loop_
_atom_site_aniso_label
_atom_site_aniso_U_11
_atom_site_aniso_U_22
_atom_site_aniso_U_33
_atom_site_aniso_U_23
_atom_site_aniso_U_13
_atom_site_aniso_U_12
W1 0.01465(9) 0.01305(7) 0.01308(8) 0.00110(5) 0.00114(6) 0.00136(5)
W2 0.01425(9) 0.01528(7) 0.01270(8) -0.00042(5) 0.00161(6) 0.00020(5)
As1 0.01449(19) 0.01362(15) 0.01265(16) 0.00075(12) 0.00143(14) 0.00153(13)
S1 0.0304(5) 0.0193(4) 0.0179(4) -0.0047(3) -0.0038(4) 0.0086(3)
O6 0.0290(15) 0.0255(12) 0.0267(13) 0.0052(10) 0.0030(11) -0.0066(11)
O4 0.0214(14) 0.0443(15) 0.0226(13) -0.0026(11) 0.0065(12) -0.0069(12)
O7 0.0202(14) 0.0286(12) 0.0390(15) -0.0012(11) 0.0062(12) 0.0064(11)
O5 0.0402(17) 0.0276(12) 0.0255(13) 0.0104(11) -0.0047(12) 0.0094(12)
O2 0.0201(14) 0.0462(15) 0.0353(15) 0.0077(12) 0.0115(13) 0.0002(12)
O9 0.0173(15) 0.0252(12) 0.0423(16) -0.0075(11) -0.0023(12) 0.0025(11)
O8 0.0286(15) 0.0225(12) 0.0565(18) 0.0094(12) 0.0058(13) -0.0067(11)
O1 0.0433(17) 0.0216(12) 0.0271(13) -0.0067(11) -0.0051(12) 0.0019(11)
O3 0.0424(17) 0.0209(12) 0.0346(14) -0.0113(11) 0.0006(13) 0.0036(11)
O10 0.0411(18) 0.0648(19) 0.0181(14) -0.0150(13) 0.0021(13) 0.0012(15)
C10 0.021(2) 0.0212(16) 0.0180(16) -0.0008(13) -0.0022(15) -0.0015(14)
C9 0.0192(19) 0.0227(17) 0.0197(16) 0.0064(14) 0.0005(14) 0.0054(14)
C7 0.0200(19) 0.0210(16) 0.0231(17) 0.0063(15) -0.0009(15) 0.0018(14)
C15 0.021(2) 0.0176(15) 0.0191(16) -0.0019(13) 0.0009(14) -0.0062(14)
C6 0.024(2) 0.0176(15) 0.0249(17) -0.0043(13) -0.0008(15) -0.0002(14)
C13 0.024(2) 0.0188(15) 0.0170(16) -0.0002(12) 0.0033(14) -0.0056(15)
C1 0.025(2) 0.0135(14) 0.0190(16) -0.0045(12) -0.0004(14) 0.0052(13)
C12 0.0175(18) 0.0236(17) 0.0155(15) -0.0030(13) -0.0015(14) -0.0003(14)
C14 0.0158(18) 0.0243(17) 0.0254(17) -0.0022(14) 0.0023(15) 0.0032(14)
C16 0.0205(19) 0.0279(17) 0.0236(19) -0.0048(14) 0.0041(15) 0.0008(15)
C8 0.021(2) 0.0213(16) 0.0212(17) 0.0047(13) -0.0016(16) 0.0023(14)
C11 0.027(2) 0.0197(15) 0.0207(17) -0.0038(14) 0.0088(16) -0.0044(14)
C2 0.029(2) 0.0214(16) 0.0284(19) -0.0022(14) 0.0056(16) 0.0037(15)
C5 0.042(3) 0.0155(15) 0.0252(18) 0.0012(14) -0.0090(17) -0.0022(15)
C3 0.023(2) 0.0299(19) 0.042(2) -0.0126(17) 0.0007(18) 0.0047(16)
C4 0.029(2) 0.0182(16) 0.042(2) -0.0062(16) -0.0172(19) 0.0036(15)

loop_
_atom_type_symbol
_atom_type_description
_atom_type_scat_dispersion_real
_atom_type_scat_dispersion_imag
_atom_type_scat_source
C C 0.0181 0.0091 'International Tables Vol C Tables 4.2.6.8 and 6.1.1.4'
H H 0.0000 0.0000 'International Tables Vol C Tables 4.2.6.8 and 6.1.1.4'
As As -0.9300 1.0051 'International Tables Vol C Tables 4.2.6.8 and 6.1.1.4'
O O 0.0492 0.0322 'International Tables Vol C Tables 4.2.6.8 and 6.1.1.4'
S S 0.3331 0.5567 'International Tables Vol C Tables 4.2.6.8 and 6.1.1.4'
W W -5.4734 5.5774 'International Tables Vol C Tables 4.2.6.8 and 6.1.1.4'

loop_
_exptl_crystal_face_index_h
_exptl_crystal_face_index_k
_exptl_crystal_face_index_l
_exptl_crystal_face_perp_dist
-4 -2 1 0.0916
4 6 -3 0.0923
0 -5 10 0.0073
0 -4 -11 0.0084
0 10 -5 0.0059
-4 1 4 0.0896

loop_
_geom_angle_atom_site_label_1
_geom_angle_atom_site_label_2
_geom_angle_atom_site_label_3
_geom_angle
_geom_angle_site_symmetry_1
_geom_angle_site_symmetry_3
_geom_angle_publ_flag
C10 W1 As1 88.71(9) . . ?
C9 W1 As1 89.20(9) . . ?
C9 W1 C10 90.57(13) . . ?
C9 W1 C7 175.46(13) . . ?
C9 W1 C8 89.16(14) . . ?
C7 W1 As1 95.13(9) . . ?
C7 W1 C10 88.16(14) . . ?
C7 W1 C8 92.26(14) . . ?
C8 W1 As1 89.38(9) . . ?
C8 W1 C10 178.08(13) . . ?
C11 W1 As1 177.17(9) . . ?
C11 W1 C10 90.89(13) . . ?
C11 W1 C9 88.00(13) . . ?
C11 W1 C7 87.66(13) . . ?
C11 W1 C8 91.00(13) . . ?
C15 W2 As1 96.80(9) . . ?
C13 W2 As1 84.94(9) . . ?
C13 W2 C15 178.14(13) . . ?
C13 W2 C12 90.77(13) . . ?
C13 W2 C14 89.26(13) . . ?
C12 W2 As1 92.91(9) . . ?
C12 W2 C15 89.80(13) . . ?
C12 W2 C14 178.76(13) . . ?
C14 W2 As1 88.32(10) . . ?
C14 W2 C15 90.13(13) . . ?
C16 W2 As1 173.87(10) . . ?
C16 W2 C15 87.75(14) . . ?
C16 W2 C13 90.47(14) . . ?
C16 W2 C12 91.21(14) . . ?
C16 W2 C14 87.55(14) . . ?
W1 As1 W2 133.550(14) . . ?
S1 As1 W1 104.62(2) . . ?
S1 As1 W2 121.82(2) . . ?
C1 S1 As1 108.61(10) . . ?
O4 C10 W1 178.3(3) . . ?
O3 C9 W1 178.3(3) . . ?
O1 C7 W1 175.0(3) . . ?
O9 C15 W2 174.8(3) . . ?
C1 C6 H6 120.1 . . ?
C5 C6 H6 120.1 . . ?
C5 C6 C1 119.7(4) . . ?
O7 C13 W2 179.3(3) . . ?
C6 C1 S1 122.0(3) . . ?
C6 C1 C2 120.0(3) . . ?
C2 C1 S1 117.9(3) . . ?
O6 C12 W2 179.4(3) . . ?
O8 C14 W2 178.6(3) . . ?
O10 C16 W2 177.4(3) . . ?
O2 C8 W1 178.0(3) . . ?
O5 C11 W1 179.1(3) . . ?
C1 C2 H2 120.3 . . ?
C3 C2 C1 119.4(4) . . ?
C3 C2 H2 120.3 . . ?
C6 C5 H5 119.9 . . ?
C4 C5 C6 120.3(4) . . ?
C4 C5 H5 119.9 . . ?
C2 C3 H3 119.9 . . ?
C4 C3 C2 120.2(4) . . ?
C4 C3 H3 119.9 . . ?
C5 C4 C3 120.3(3) . . ?
C5 C4 H4 119.8 . . ?
C3 C4 H4 119.8 . . ?

loop_
_geom_bond_atom_site_label_1
_geom_bond_atom_site_label_2
_geom_bond_distance
_geom_bond_site_symmetry_2
_geom_bond_publ_flag
W1 As1 2.5024(3) . ?
W1 C10 2.066(4) . ?
W1 C9 2.044(3) . ?
W1 C7 2.047(3) . ?
W1 C8 2.059(4) . ?
W1 C11 2.043(4) . ?
W2 As1 2.5043(3) . ?
W2 C15 2.065(4) . ?
W2 C13 2.043(4) . ?
W2 C12 2.057(3) . ?
W2 C14 2.057(3) . ?
W2 C16 2.032(4) . ?
As1 S1 2.1958(8) . ?
S1 C1 1.776(3) . ?
O6 C12 1.137(4) . ?
O4 C10 1.127(4) . ?
O7 C13 1.139(4) . ?
O5 C11 1.137(4) . ?
O2 C8 1.126(4) . ?
O9 C15 1.135(4) . ?
O8 C14 1.130(4) . ?
O1 C7 1.148(4) . ?
O3 C9 1.135(4) . ?
O10 C16 1.134(4) . ?
C6 H6 0.9500 . ?
C6 C1 1.389(5) . ?
C6 C5 1.382(5) . ?
C1 C2 1.396(5) . ?
C2 H2 0.9500 . ?
C2 C3 1.387(5) . ?
C5 H5 0.9500 . ?
C5 C4 1.379(6) . ?
C3 H3 0.9500 . ?
C3 C4 1.379(6) . ?
C4 H4 0.9500 . ?

loop_
_geom_torsion_atom_site_label_1
_geom_torsion_atom_site_label_2
_geom_torsion_atom_site_label_3
_geom_torsion_atom_site_label_4
_geom_torsion
_geom_torsion_site_symmetry_1
_geom_torsion_site_symmetry_2
_geom_torsion_site_symmetry_3
_geom_torsion_site_symmetry_4
_geom_torsion_publ_flag
As1 S1 C1 C6 82.6(3) . . . . ?
As1 S1 C1 C2 -100.8(3) . . . . ?
S1 C1 C2 C3 -178.3(3) . . . . ?
C6 C1 C2 C3 -1.5(5) . . . . ?
C6 C5 C4 C3 -1.7(5) . . . . ?
C1 C6 C5 C4 -0.7(5) . . . . ?
C1 C2 C3 C4 -0.9(5) . . . . ?
C2 C3 C4 C5 2.5(5) . . . . ?
C5 C6 C1 S1 178.9(2) . . . . ?
C5 C6 C1 C2 2.3(5) . . . . ?

loop_
_exptl_oxdiff_crystal_face_indexfrac_h
_exptl_oxdiff_crystal_face_indexfrac_k
_exptl_oxdiff_crystal_face_indexfrac_l
_exptl_oxdiff_crystal_face_x
_exptl_oxdiff_crystal_face_y
_exptl_oxdiff_crystal_face_z
-4.0011 -2.0071 0.9968 -0.3594 -0.2387 0.7960
4.0024 6.0095 -2.9938 0.0128 0.2884 -1.0141
-0.0069 -5.0045 9.9909 0.6751 0.4737 0.4932
0.0075 -3.9999 -10.9936 -0.0726 -0.9785 -0.1641
0.0035 10.0061 -4.9926 -0.8665 0.1243 -0.5453
-4.0031 0.9939 3.9958 -0.4742 0.1201 0.7648
